data_2232851
loop_
_publ_author_name
'Rida, Mohamed'
'Alsubari, Abdusalam'
'Essassi, El Mokhtar'
'Zouihri, Hafid'
'Ng, Seik Weng'

_publ_section_title
;
 5-Acetyl-3-hydroxy-4-phenyl-4,5-dihydro-1<i>H</i>-1,5-benzodiazepin-2(3<i>H</i>)-one
;
_journal_coeditor_code LH5376
_journal_issue 12
_journal_name_full 'Acta Crystallographica Section E'
_journal_page_first o3337
_journal_paper_doi 10.1107/S1600536811047878
_journal_volume 67
_journal_year 2011
_chemical_formula_iupac 'C17 H16 N2 O3'
_chemical_formula_moiety 'C17 H16 N2 O3'
_chemical_formula_sum 'C17 H16 N2 O3'
_chemical_formula_weight 296.32
_chemical_name_systematic
;
5-Acetyl-3-hydroxy-4-phenyl-4,5-dihydro-1<i>H</i>-1,5-benzodiazepin-
2(3<i>H</i>)-one
;
_space_group_IT_number 2
_symmetry_cell_setting triclinic
_symmetry_space_group_name_Hall '-P 1'
_symmetry_space_group_name_H-M 'P -1'
_atom_sites_solution_hydrogens geom
_atom_sites_solution_primary direct
_atom_sites_solution_secondary difmap
_audit_creation_method SHELXL-97
_cell_angle_alpha 81.5630(10)
_cell_angle_beta 68.9210(10)
_cell_angle_gamma 80.1460(10)
_cell_formula_units_Z 2
_cell_length_a 8.97100(10)
_cell_length_b 9.31420(10)
_cell_length_c 9.41290(10)
_cell_measurement_reflns_used 9950
_cell_measurement_temperature 293(2)
_cell_measurement_theta_max 34.45
_cell_measurement_theta_min 2.23
_cell_volume 719.954(14)
_computing_cell_refinement 'SAINT (Bruker, 2009)'
_computing_data_collection 'APEX2 (Bruker, 2009)'
_computing_data_reduction 'SAINT (Bruker, 2009)'
_computing_molecular_graphics 'X-SEED (Barbour, 2001)'
_computing_publication_material 'publCIF (Westrip, 2010)'
_computing_structure_refinement 'SHELXL97 (Sheldrick, 2008)'
_computing_structure_solution 'SHELXS97 (Sheldrick, 2008)'
_diffrn_ambient_temperature 293(2)
_diffrn_measured_fraction_theta_full 0.999
_diffrn_measured_fraction_theta_max 0.999
_diffrn_measurement_device_type 'Bruker APEX DUO diffractometer'
_diffrn_measurement_method '\w scans'
_diffrn_radiation_monochromator graphite
_diffrn_radiation_source 'fine-focus sealed tube'
_diffrn_radiation_type MoK\a
_diffrn_radiation_wavelength 0.71073
_diffrn_reflns_av_R_equivalents 0.0243
_diffrn_reflns_av_sigmaI/netI 0.0158
_diffrn_reflns_limit_h_max 12
_diffrn_reflns_limit_h_min -12
_diffrn_reflns_limit_k_max 13
_diffrn_reflns_limit_k_min -13
_diffrn_reflns_limit_l_max 13
_diffrn_reflns_limit_l_min -13
_diffrn_reflns_number 19110
_diffrn_reflns_theta_full 30.00
_diffrn_reflns_theta_max 30.00
_diffrn_reflns_theta_min 2.23
_diffrn_standards_decay_% 0
_diffrn_standards_interval_count 0
_diffrn_standards_interval_time 0
_diffrn_standards_number 0
_exptl_absorpt_coefficient_mu 0.095
_exptl_absorpt_correction_type none
_exptl_crystal_colour colorless
_exptl_crystal_density_diffrn 1.367
_exptl_crystal_density_method 'not measured'
_exptl_crystal_description prism
_exptl_crystal_F_000 312
_exptl_crystal_size_max 0.29
_exptl_crystal_size_mid 0.23
_exptl_crystal_size_min 0.18
_refine_diff_density_max 0.303
_refine_diff_density_min -0.269
_refine_ls_extinction_method none
_refine_ls_goodness_of_fit_ref 1.021
_refine_ls_hydrogen_treatment mixed
_refine_ls_matrix_type full
_refine_ls_number_parameters 208
_refine_ls_number_reflns 4203
_refine_ls_number_restraints 0
_refine_ls_restrained_S_all 1.021
_refine_ls_R_factor_all 0.0542
_refine_ls_R_factor_gt 0.0473
_refine_ls_shift/su_max 0.001
_refine_ls_shift/su_mean 0.001
_refine_ls_structure_factor_coef Fsqd
_refine_ls_weighting_details 'calc w=1/[\s^2^(Fo^2^)+(0.0876P)^2^+0.1414P] where P=(Fo^2^+2Fc^2^)/3'
_refine_ls_weighting_scheme calc
_refine_ls_wR_factor_gt 0.1363
_refine_ls_wR_factor_ref 0.1486
_reflns_number_gt 3584
_reflns_number_total 4203
_reflns_threshold_expression I>2\s(I)
_cod_data_source_file lh5376.cif
_cod_data_source_block I
_cod_database_code 2232851
_cod_database_fobs_code 2232851

loop_
_symmetry_equiv_pos_as_xyz
'x, y, z'
'-x, -y, -z'

loop_
_atom_site_type_symbol
_atom_site_label
_atom_site_fract_x
_atom_site_fract_y
_atom_site_fract_z
_atom_site_U_iso_or_equiv
_atom_site_adp_type
_atom_site_calc_flag
_atom_site_refinement_flags
_atom_site_occupancy
_atom_site_symmetry_multiplicity
O O1 0.18813(12) 0.41278(9) 0.39332(11) 0.0488(2) Uani d . 1 1
O O2 0.50968(12) 0.39185(9) 0.34285(10) 0.0430(2) Uani d . 1 1
O O3 0.41433(13) 0.74792(11) -0.06449(10) 0.0513(2) Uani d . 1 1
N N1 0.14350(13) 0.64817(10) 0.44597(12) 0.0426(2) Uani d . 1 1
N N2 0.37829(11) 0.75893(9) 0.18338(9) 0.03178(19) Uani d . 1 1
C C1 0.19921(15) 0.78134(12) 0.44620(13) 0.0406(3) Uani d . 1 1
C C2 0.1358(2) 0.85962(16) 0.57413(16) 0.0656(5) Uani d . 1 1
H H2A 0.0547 0.8253 0.6599 0.079 Uiso calc R 1 1
C C3 0.1927(3) 0.98823(18) 0.5745(2) 0.0756(6) Uani d . 1 1
H H3 0.1499 1.0396 0.6609 0.091 Uiso calc R 1 1
C C4 0.3123(2) 1.04144(16) 0.4483(2) 0.0639(4) Uani d . 1 1
H H4 0.3501 1.1280 0.4496 0.077 Uiso calc R 1 1
C C5 0.37548(17) 0.96508(13) 0.31996(15) 0.0468(3) Uani d . 1 1
H H5 0.4570 0.9999 0.2349 0.056 Uiso calc R 1 1
C C6 0.31790(13) 0.83653(11) 0.31723(12) 0.0346(2) Uani d . 1 1
C C7 0.24114(14) 0.52550(11) 0.39399(12) 0.0363(2) Uani d . 1 1
C C8 0.42230(13) 0.53221(11) 0.34285(11) 0.0329(2) Uani d . 1 1
H H8 0.4407 0.5843 0.4171 0.039 Uiso calc R 1 1
C C9 0.48415(12) 0.61900(10) 0.18549(10) 0.0293(2) Uani d . 1 1
H H9 0.4758 0.5617 0.1099 0.035 Uiso calc R 1 1
C C10 0.65889(13) 0.64317(11) 0.13784(12) 0.0345(2) Uani d . 1 1
C C11 0.72509(17) 0.67606(14) 0.24003(18) 0.0493(3) Uani d . 1 1
H H11 0.6625 0.6825 0.3425 0.059 Uiso calc R 1 1
C C12 0.8864(2) 0.69927(17) 0.1874(3) 0.0685(5) Uani d . 1 1
H H12 0.9311 0.7212 0.2555 0.082 Uiso calc R 1 1
C C13 0.98046(18) 0.69010(16) 0.0359(3) 0.0722(6) Uani d . 1 1
H H13 1.0876 0.7066 0.0020 0.087 Uiso calc R 1 1
C C14 0.91519(18) 0.65653(16) -0.0649(2) 0.0624(4) Uani d . 1 1
H H14 0.9786 0.6493 -0.1671 0.075 Uiso calc R 1 1
C C15 0.75549(15) 0.63361(13) -0.01454(15) 0.0450(3) Uani d . 1 1
H H15 0.7120 0.6115 -0.0835 0.054 Uiso calc R 1 1
C C16 0.35154(14) 0.81314(12) 0.05077(12) 0.0371(2) Uani d . 1 1
C C17 0.24042(18) 0.95367(15) 0.05114(17) 0.0529(3) Uani d . 1 1
H H17A 0.1983 0.9597 -0.0303 0.079 Uiso calc R 1 1
H H17B 0.2988 1.0350 0.0367 0.079 Uiso calc R 1 1
H H17C 0.1532 0.9560 0.1472 0.079 Uiso calc R 1 1
H H1 0.042(2) 0.635(2) 0.498(2) 0.057(5) Uiso d . 1 1
H H2 0.517(2) 0.353(2) 0.266(2) 0.065(5) Uiso d . 1 1

loop_
_atom_site_aniso_label
_atom_site_aniso_U_11
_atom_site_aniso_U_22
_atom_site_aniso_U_33
_atom_site_aniso_U_12
_atom_site_aniso_U_13
_atom_site_aniso_U_23
O1 0.0575(5) 0.0342(4) 0.0491(5) -0.0188(4) -0.0046(4) -0.0074(3)
O2 0.0622(5) 0.0290(4) 0.0370(4) 0.0006(3) -0.0196(4) -0.0017(3)
O3 0.0650(6) 0.0559(6) 0.0302(4) 0.0024(4) -0.0175(4) -0.0038(4)
N1 0.0456(5) 0.0311(5) 0.0406(5) -0.0124(4) 0.0015(4) -0.0043(4)
N2 0.0399(4) 0.0259(4) 0.0254(4) -0.0040(3) -0.0067(3) -0.0015(3)
C1 0.0511(6) 0.0282(5) 0.0330(5) -0.0082(4) -0.0009(4) -0.0050(4)
C2 0.0924(12) 0.0422(7) 0.0385(6) -0.0147(7) 0.0118(7) -0.0120(5)
C3 0.1156(15) 0.0465(8) 0.0507(8) -0.0142(9) -0.0023(9) -0.0248(6)
C4 0.0897(11) 0.0368(6) 0.0631(9) -0.0180(7) -0.0139(8) -0.0185(6)
C5 0.0571(7) 0.0316(5) 0.0465(6) -0.0148(5) -0.0066(5) -0.0058(4)
C6 0.0432(5) 0.0258(4) 0.0298(5) -0.0061(4) -0.0052(4) -0.0040(3)
C7 0.0491(6) 0.0288(5) 0.0270(4) -0.0114(4) -0.0062(4) -0.0004(3)
C8 0.0469(5) 0.0254(4) 0.0259(4) -0.0063(4) -0.0116(4) -0.0009(3)
C9 0.0385(5) 0.0249(4) 0.0240(4) -0.0057(3) -0.0091(3) -0.0028(3)
C10 0.0389(5) 0.0254(4) 0.0381(5) -0.0054(4) -0.0111(4) -0.0034(4)
C11 0.0556(7) 0.0410(6) 0.0608(8) -0.0076(5) -0.0281(6) -0.0112(5)
C12 0.0610(9) 0.0441(7) 0.1198(16) -0.0066(6) -0.0511(10) -0.0159(8)
C13 0.0406(7) 0.0385(7) 0.1285(17) -0.0077(5) -0.0178(9) -0.0063(8)
C14 0.0456(7) 0.0411(7) 0.0778(10) -0.0069(5) 0.0034(7) 0.0027(6)
C15 0.0454(6) 0.0376(6) 0.0426(6) -0.0069(5) -0.0042(5) -0.0013(4)
C16 0.0414(5) 0.0350(5) 0.0313(5) -0.0071(4) -0.0097(4) 0.0036(4)
C17 0.0566(7) 0.0426(6) 0.0510(7) 0.0028(5) -0.0171(6) 0.0076(5)

loop_
_atom_type_symbol
_atom_type_description
_atom_type_scat_dispersion_real
_atom_type_scat_dispersion_imag
_atom_type_scat_source
C C 0.0033 0.0016 'International Tables Vol C Tables 4.2.6.8 and 6.1.1.4'
H H 0.0000 0.0000 'International Tables Vol C Tables 4.2.6.8 and 6.1.1.4'
N N 0.0061 0.0033 'International Tables Vol C Tables 4.2.6.8 and 6.1.1.4'
O O 0.0106 0.0060 'International Tables Vol C Tables 4.2.6.8 and 6.1.1.4'

loop_
_geom_angle_atom_site_label_1
_geom_angle_atom_site_label_2
_geom_angle_atom_site_label_3
_geom_angle
C8 O2 H2 109.8(14)
C7 N1 C1 124.00(10)
C7 N1 H1 114.4(12)
C1 N1 H1 120.4(12)
C16 N2 C6 122.88(9)
C16 N2 C9 118.55(8)
C6 N2 C9 118.41(8)
C2 C1 C6 119.01(11)
C2 C1 N1 120.58(11)
C6 C1 N1 120.40(10)
C3 C2 C1 120.25(13)
C3 C2 H2A 119.9
C1 C2 H2A 119.9
C4 C3 C2 120.84(13)
C4 C3 H3 119.6
C2 C3 H3 119.6
C3 C4 C5 119.44(13)
C3 C4 H4 120.3
C5 C4 H4 120.3
C4 C5 C6 120.37(12)
C4 C5 H5 119.8
C6 C5 H5 119.8
C5 C6 C1 120.05(10)
C5 C6 N2 121.01(10)
C1 C6 N2 118.94(9)
O1 C7 N1 122.08(11)
O1 C7 C8 121.49(10)
N1 C7 C8 116.36(9)
O2 C8 C7 111.68(8)
O2 C8 C9 110.91(8)
C7 C8 C9 111.53(9)
O2 C8 H8 107.5
C7 C8 H8 107.5
C9 C8 H8 107.5
N2 C9 C10 111.43(8)
N2 C9 C8 109.66(8)
C10 C9 C8 113.46(9)
N2 C9 H9 107.3
C10 C9 H9 107.3
C8 C9 H9 107.3
C11 C10 C15 119.09(12)
C11 C10 C9 122.52(10)
C15 C10 C9 118.38(10)
C10 C11 C12 119.33(15)
C10 C11 H11 120.3
C12 C11 H11 120.3
C13 C12 C11 120.92(16)
C13 C12 H12 119.5
C11 C12 H12 119.5
C14 C13 C12 119.71(14)
C14 C13 H13 120.1
C12 C13 H13 120.1
C13 C14 C15 120.03(16)
C13 C14 H14 120.0
C15 C14 H14 120.0
C14 C15 C10 120.91(14)
C14 C15 H15 119.5
C10 C15 H15 119.5
O3 C16 N2 120.90(10)
O3 C16 C17 121.05(11)
N2 C16 C17 118.04(10)
C16 C17 H17A 109.5
C16 C17 H17B 109.5
H17A C17 H17B 109.5
C16 C17 H17C 109.5
H17A C17 H17C 109.5
H17B C17 H17C 109.5

loop_
_geom_bond_atom_site_label_1
_geom_bond_atom_site_label_2
_geom_bond_distance
O1 C7 1.2261(13)
O2 C8 1.4046(13)
O2 H2 0.83(2)
O3 C16 1.2247(14)
N1 C7 1.3510(15)
N1 C1 1.4149(14)
N1 H1 0.89(2)
N2 C16 1.3637(14)
N2 C6 1.4302(13)
N2 C9 1.4776(12)
C1 C2 1.3886(17)
C1 C6 1.3950(15)
C2 C3 1.381(2)
C2 H2A 0.9300
C3 C4 1.378(3)
C3 H3 0.9300
C4 C5 1.3814(19)
C4 H4 0.9300
C5 C6 1.3897(15)
C5 H5 0.9300
C7 C8 1.5297(16)
C8 C9 1.5382(13)
C8 H8 0.9800
C9 C10 1.5148(14)
C9 H9 0.9800
C10 C11 1.3897(17)
C10 C15 1.3905(16)
C11 C12 1.395(2)
C11 H11 0.9300
C12 C13 1.378(3)
C12 H12 0.9300
C13 C14 1.375(3)
C13 H13 0.9300
C14 C15 1.3818(19)
C14 H14 0.9300
C15 H15 0.9300
C16 C17 1.5031(17)
C17 H17A 0.9600
C17 H17B 0.9600
C17 H17C 0.9600

loop_
_geom_hbond_atom_site_label_D
_geom_hbond_atom_site_label_H
_geom_hbond_atom_site_label_A
_geom_hbond_site_symmetry_A
_geom_hbond_distance_DH
_geom_hbond_distance_HA
_geom_hbond_distance_DA
_geom_hbond_angle_DHA
N1 H1 O1 2_566 0.89(2) 2.04(2) 2.9240(10) 175(2)
O2 H2 O3 2_665 0.83(2) 2.09(2) 2.9050(10) 168(2)

loop_
_geom_torsion_atom_site_label_1
_geom_torsion_atom_site_label_2
_geom_torsion_atom_site_label_3
_geom_torsion_atom_site_label_4
_geom_torsion
C7 N1 C1 C2 -134.65(15)
C7 N1 C1 C6 45.87(19)
C6 C1 C2 C3 -1.6(3)
N1 C1 C2 C3 178.87(17)
C1 C2 C3 C4 0.3(3)
C2 C3 C4 C5 0.1(3)
C3 C4 C5 C6 0.7(3)
C4 C5 C6 C1 -2.0(2)
C4 C5 C6 N2 177.86(14)
C2 C1 C6 C5 2.5(2)
N1 C1 C6 C5 -178.04(12)
C2 C1 C6 N2 -177.42(13)
N1 C1 C6 N2 2.06(18)
C16 N2 C6 C5 -67.48(16)
C9 N2 C6 C5 107.89(12)
C16 N2 C6 C1 112.42(13)
C9 N2 C6 C1 -72.21(14)
C1 N1 C7 O1 -178.75(11)
C1 N1 C7 C8 4.08(17)
O1 C7 C8 O2 -18.12(14)
N1 C7 C8 O2 159.07(10)
O1 C7 C8 C9 106.61(11)
N1 C7 C8 C9 -76.20(12)
C16 N2 C9 C10 88.48(11)
C6 N2 C9 C10 -87.10(10)
C16 N2 C9 C8 -145.05(10)
C6 N2 C9 C8 39.37(12)
O2 C8 C9 N2 173.40(8)
C7 C8 C9 N2 48.24(11)
O2 C8 C9 C10 -61.29(11)
C7 C8 C9 C10 173.56(8)
N2 C9 C10 C11 84.57(12)
C8 C9 C10 C11 -39.79(14)
N2 C9 C10 C15 -94.64(11)
C8 C9 C10 C15 140.99(10)
C15 C10 C11 C12 0.26(18)
C9 C10 C11 C12 -178.95(11)
C10 C11 C12 C13 0.0(2)
C11 C12 C13 C14 -0.5(2)
C12 C13 C14 C15 0.7(2)
C13 C14 C15 C10 -0.4(2)
C11 C10 C15 C14 -0.10(18)
C9 C10 C15 C14 179.14(11)
C6 N2 C16 O3 175.01(10)
C9 N2 C16 O3 -0.35(16)
C6 N2 C16 C17 -6.10(16)
C9 N2 C16 C17 178.53(10)
